data_7708629
loop_
_publ_author_name
'Kocsi, Daniel'
'Kovacs, Daniel'
'Wells, Jordann A. L.'
'Borbas, Eszter'

_publ_section_title
;
 Reduced quenching effect of pyridine ligands in highly luminescent
 Ln(III) complexes: the role of tertiary amide linkers
;
_journal_name_full 'Dalton Transactions'
_journal_paper_doi 10.1039/D1DT02893F
_journal_year 2021
_chemical_formula_moiety '(C34 H34 Gd1 N7 O8)(Gd0.375 1.775(H2O)), 11.025(H2 O), 1.125(Cl)'
_chemical_formula_sum 'C34 H59.6 Cl1.12 Gd1.38 N7 O20.8'
_chemical_formula_weight 1155.99
_space_group_crystal_system monoclinic
_space_group_IT_number 15
_space_group_name_Hall '-C 2yc'
_space_group_name_H-M_alt 'C 1 2/c 1'
_atom_sites_solution_hydrogens mixed
_atom_sites_solution_primary dual
_audit_creation_date 2021-10-21
_audit_creation_method
;
Olex2 1.5
(compiled 2021.10.07 svn.r9718050b for OlexSys, GUI svn.r6410)
;
_audit_update_record
;
2021-10-24 deposited with the CCDC.	2021-10-25 downloaded from the CCDC.
;
_cell_angle_alpha 90
_cell_angle_beta 101.168(2)
_cell_angle_gamma 90
_cell_formula_units_Z 8
_cell_length_a 22.3377(6)
_cell_length_b 26.9746(6)
_cell_length_c 16.0949(4)
_cell_measurement_reflns_used 9121
_cell_measurement_temperature 170.0(10)
_cell_measurement_theta_max 25.35
_cell_measurement_theta_min 2.39
_cell_volume 9514.3(4)
_computing_cell_refinement 'BRUKER APEX-III'
_computing_data_collection 'BRUKER APEX-III'
_computing_data_reduction 'BRUKER APEX-III'
_computing_molecular_graphics 'Olex2 1.5 (Dolomanov et al., 2009)'
_computing_publication_material 'Olex2 1.5 (Dolomanov et al., 2009)'
_computing_structure_refinement 'SHELXL 2018/3 (Sheldrick, 2015)'
_computing_structure_solution 'SHELXT 2014/4 (Sheldrick, 2014)'
_diffrn_ambient_temperature 170.0(10)
_diffrn_measured_fraction_theta_full 0.998
_diffrn_measured_fraction_theta_max 0.998
_diffrn_measurement_device_type 'Bruker APEX-II CCD'
_diffrn_measurement_method '\f and \w scans'
_diffrn_radiation_type MoK\a
_diffrn_radiation_wavelength 0.71073
_diffrn_reflns_av_R_equivalents 0.0491
_diffrn_reflns_av_unetI/netI 0.0211
_diffrn_reflns_Laue_measured_fraction_full 0.998
_diffrn_reflns_Laue_measured_fraction_max 0.998
_diffrn_reflns_limit_h_max 28
_diffrn_reflns_limit_h_min -28
_diffrn_reflns_limit_k_max 35
_diffrn_reflns_limit_k_min -35
_diffrn_reflns_limit_l_max 20
_diffrn_reflns_limit_l_min -20
_diffrn_reflns_number 155499
_diffrn_reflns_point_group_measured_fraction_full 0.998
_diffrn_reflns_point_group_measured_fraction_max 0.998
_diffrn_reflns_theta_full 25.242
_diffrn_reflns_theta_max 27.483
_diffrn_reflns_theta_min 1.197
_diffrn_standards_number 0
_exptl_absorpt_coefficient_mu 2.052
_exptl_absorpt_correction_T_max 0.7461
_exptl_absorpt_correction_T_min 0.6598
_exptl_absorpt_correction_type multi-scan
_exptl_absorpt_process_details
;
SADABS-2014/5 (Bruker 2014/5) was used for absorption correction.
wR2(int) was o.1370 before and 0.0472 after correction.
The Ratio of minimum to maximum transmission is 0.8843.
The \I/2 correction factor is 0.00150.
;
_exptl_crystal_colour colourless
_exptl_crystal_colour_primary colourless
_exptl_crystal_density_diffrn 1.585
_exptl_crystal_description plate
_exptl_crystal_F_000 4527
_exptl_crystal_preparation 'See associated manuscript for synthetic details.'
_exptl_crystal_recrystallization_method 'Diffusion of glyme vapour into aqueous solution.'
_exptl_crystal_size_max 0.6
_exptl_crystal_size_mid 0.4
_exptl_crystal_size_min 0.2
_refine_diff_density_max 1.455
_refine_diff_density_min -0.923
_refine_diff_density_rms 0.101
_refine_ls_extinction_method none
_refine_ls_goodness_of_fit_ref 1.137
_refine_ls_hydrogen_treatment mixed
_refine_ls_matrix_type full
_refine_ls_number_parameters 851
_refine_ls_number_reflns 10892
_refine_ls_number_restraints 802
_refine_ls_restrained_S_all 1.110
_refine_ls_R_factor_all 0.0597
_refine_ls_R_factor_gt 0.0402
_refine_ls_shift/su_max 0.001
_refine_ls_shift/su_mean 0.000
_refine_ls_structure_factor_coef Fsqd
_refine_ls_weighting_details 'w=1/[\s^2^(Fo^2^)+(0.0480P)^2^+42.2115P] where P=(Fo^2^+2Fc^2^)/3'
_refine_ls_weighting_scheme calc
_refine_ls_wR_factor_gt 0.1001
_refine_ls_wR_factor_ref 0.1175
_reflns_Friedel_coverage 0.000
_reflns_number_gt 8622
_reflns_number_total 10892
_reflns_threshold_expression 'I > 2\s(I)'
_cod_data_source_file d1dt02893f2.cif
_cod_data_source_block eb19021
_cod_original_formula_sum 'C34 H59.6 Cl1.12 Gd1.38 N7 O20.80'
_cod_database_code 7708629
_shelx_shelxl_version_number 2018/3
_shelx_space_group_comment
;
The symmetry employed for this shelxl refinement is uniquely defined
by the following loop, which should always be used as a source of
symmetry information in preference to the above space-group names.
They are only intended as comments.
;
_shelx_estimated_absorpt_t_max 0.684
_shelx_estimated_absorpt_t_min 0.372
_olex2_refinement_description
;
1. Fixed Uiso
 At 1.2 times of:
  All C(H) groups, All C(H,H) groups, All N(H) groups
 At 1.5 times of:
  All C(H,H,H) groups, All O(H,H) groups, All O(H,H,H,H,H,H,H,H) groups
2. Shared sites
{O26S, Gd2}
3. Restrained distances
 O7S-H7SA = O7S-H7SB
 0.84 with sigma of 0.02
 O12S-H12C = O12S-H12D
 0.84 with sigma of 0.02
 C33-H33 = O14S-H14A = O14S-H14B
 0.84 with sigma of 0.02
 O8S-H8SB = O8S-H8SA
 0.84 with sigma of 0.02
 O2S-H2SB = O2S-H2SA
 0.84 with sigma of 0.02
 H7SB-H7SA
 1.34 with sigma of 0.02
 H12C-H12D
 1.34 with sigma of 0.02
 H14A-H14B
 1.34 with sigma of 0.02
 H8SB-H8SA
 1.34 with sigma of 0.02
 H2SA-H2SB
 1.34 with sigma of 0.02
 N7A-C32 \\sim N7B-C32
 with sigma of 0.02
 N7A-C31A \\sim N7B-C31B
 with sigma of 0.02
 O8A-C31A \\sim O8B-C31B
 with sigma of 0.02
4. Uiso/Uaniso restraints and constraints
N7A \\sim C31A \\sim C30A \\sim C29A \\sim C28 \\sim C32 \\sim O8A \\sim C34A
\\sim O8B \\sim C30B \\sim C31B \\sim N7B \\sim C29B \\sim C34B: within 2A with
sigma of 0.04 and sigma for terminal atoms of 0.08 within 2A
C4A \\sim N4A \\sim C8A \\sim C7A \\sim C6A \\sim C5A \\sim C3A \\sim C6B \\sim
C4B \\sim C7B \\sim C5B \\sim C3B \\sim O2A \\sim C9A \\sim O3A \\sim O2B \\sim
O3B \\sim C9B \\sim N4B \\sim C8B: within 2A with sigma of 0.04 and sigma for
terminal atoms of 0.08 within 2A
O15S \\sim O9: within 2A with sigma of 0.04 and sigma for terminal atoms of
0.08 within 2A
Uanis(O26S) = Uanis(Gd2)
5. Rigid body (RIGU) restrains
 O2A, C9A, O3A, C4A, N4A, C8A, C7A, C6A, C5A, C3A, O2B, O3B, C9B, C6B, N4B,
 C4B, C7B, C5B, C3B, C8B
 with sigma for 1-2 distances of 0.004 and sigma for 1-3 distances of 0.004
 N7A, C31A, C30A, C29A, C28, C32, O8A, C34A, O8B, C30B, C31B, N7B, C29B, C34B
 with sigma for 1-2 distances of 0.004 and sigma for 1-3 distances of 0.004
 O15S, O9
 with sigma for 1-2 distances of 0.004 and sigma for 1-3 distances of 0.004
6. Others
 Sof(O9)=1-FVAR(1)
 Sof(O15S)=FVAR(1)
 Fixed Sof: Gd2(0.375) O2A(0.5) C9A(0.5) N7A(0.5) H7A(0.5) C31A(0.5) C30A(0.5)
 H30A(0.5) C29A(0.5) O3A(0.5) C4A(0.5) N4A(0.5) C8A(0.5) C7A(0.5) H7AA(0.5)
 C6A(0.5) H6A(0.5) C5A(0.5) H5A(0.5) C3A(0.5) H3AA(0.5) H3AB(0.5) O8A(0.5)
 C34A(0.5) H34A(0.5) H34B(0.5) H34C(0.5) O3S(0.4) O2S(0.6) O4S(0.5) O8S(0.65)
 Cl1(0.375) O11S(0.65) O9S(0.35) O12S(0.45) O7S(0.6) O25S(0.625) O5S(0.375)
 O6S(0.4) O8B(0.5) C30B(0.5) H30B(0.5) C31B(0.5) N7B(0.5) H7B(0.5) C29B(0.5)
 C34B(0.5) H34D(0.5) H34E(0.5) H34F(0.5) O2B(0.5) O3B(0.5) C9B(0.5) C6B(0.5)
 H6B(0.5) N4B(0.5) C4B(0.5) C7B(0.5) H7BA(0.5) C5B(0.5) H5B(0.5) C3B(0.5)
 H3BA(0.5) H3BB(0.5) C8B(0.5) O24S(0.65) O10S(0.45) Cl2(0.75) O14S(0.4)
 O18S(0.4) O17S(0.45) O23S(0.35) O16S(0.55) O19S(0.6) O21S(0.5) O13S(0.3)
 O20S(0.3) O22S(0.125) O26S(0.125) H7SA(0.6) H7SB(0.6) H12C(0.45) H12D(0.45)
 H14A(0.4) H14B(0.4) H8SA(0.65) H8SB(0.65) H2SA(0.6) H2SB(0.6)
7.a Secondary CH2 refined with riding coordinates:
 C21(H21A,H21B), C12(H12A,H12B), C23(H23A,H23B), C20(H20A,H20B), C1(H1A,H1B),
 C10(H10A,H10B), C11(H11A,H11B), C19(H19A,H19B), C2(H2A,H2B), C3A(H3AA,H3AB),
 C3B(H3BA,H3BB)
7.b Aromatic/amide H refined with riding coordinates:
 C14(H14), C33(H33), C16(H16), N7A(H7A), C30A(H30A), C15(H15), C7A(H7AA),
 C6A(H6A), C5A(H5A), C27(H27), C26(H26), C30B(H30B), N7B(H7B), C6B(H6B),
 C7B(H7BA), C5B(H5B)
7.c Fitted hexagon refined as free rotating group:
 N7A(C31A,C30A,C29A,C28,C32), C4A(N4A,C8A,C7A,C6A,C5A)
7.d Idealised Me refined as rotating group:
 C34A(H34A,H34B,H34C), C34B(H34D,H34E,H34F)
;
_olex2_exptl_crystal_mounting_method 'Glass capillary/fomblin oil (high MW)'
_olex2_submission_original_sample_id EB19021
_olex2_submission_special_instructions 'No special instructions were received'

loop_
_space_group_symop_operation_xyz
'x, y, z'
'-x, y, -z+1/2'
'x+1/2, y+1/2, z'
'-x+1/2, y+1/2, -z+1/2'
'-x, -y, -z'
'x, -y, z-1/2'
'-x+1/2, -y+1/2, -z'
'x+1/2, -y+1/2, z-1/2'

loop_
_atom_site_label
_atom_site_type_symbol
_atom_site_fract_x
_atom_site_fract_y
_atom_site_fract_z
_atom_site_U_iso_or_equiv
_atom_site_adp_type
_atom_site_occupancy
_atom_site_site_symmetry_order
_atom_site_calc_flag
_atom_site_refinement_flags_posn
_atom_site_refinement_flags_adp
_atom_site_refinement_flags_occupancy
_atom_site_disorder_assembly
_atom_site_disorder_group
Gd1 Gd 0.27053(2) 0.43396(2) 0.43361(2) 0.03717(8) Uani 1 1 d . . . . .
Gd2 Gd 0.000000 0.41951(2) 0.250000 0.06391(15) Uani 0.75 2 d S T P A 1
O1 O 0.25795(15) 0.44893(11) 0.28259(17) 0.0420(7) Uani 1 1 d . . . . .
O6 O 0.2908(2) 0.46529(12) 0.56737(19) 0.0633(10) Uani 1 1 d . . . . .
O4 O 0.16969(15) 0.40712(16) 0.3608(2) 0.0606(10) Uani 1 1 d . . . . .
O7 O 0.3421(2) 0.47481(15) 0.1446(3) 0.0731(11) Uani 1 1 d . . . B 1
N1 N 0.30495(18) 0.36289(13) 0.3452(2) 0.0429(8) Uani 1 1 d . . . . .
N3 N 0.33642(18) 0.36578(14) 0.5308(2) 0.0479(9) Uani 1 1 d . . . . .
N5 N 0.21379(19) 0.37021(14) 0.5079(2) 0.0459(9) Uani 1 1 d . . . . .
O5 O 0.07462(16) 0.38516(16) 0.3652(3) 0.0693(11) Uani 1 1 d . . . . .
N6 N 0.2378(2) 0.42156(15) 0.1493(2) 0.0577(12) Uani 1 1 d . . . . .
O2A O 0.2098(4) 0.5073(4) 0.4128(6) 0.0392(18) Uani 0.5 1 d . U P C 1
N2 N 0.3900(2) 0.43603(19) 0.4308(3) 0.0665(13) Uani 1 1 d . . . . .
C13 C 0.2410(3) 0.34782(17) 0.5800(3) 0.0503(12) Uani 1 1 d . . . . .
C24 C 0.2952(3) 0.49485(18) 0.1103(3) 0.0552(13) Uani 1 1 d . . . . .
C21 C 0.2585(2) 0.36150(17) 0.2654(2) 0.0471(11) Uani 1 1 d . . . . .
H21A H 0.219095 0.349158 0.276683 0.056 Uiso 1 1 calc R U . . .
H21B H 0.272014 0.339231 0.223774 0.056 Uiso 1 1 calc R U . . .
C12 C 0.3079(3) 0.35656(18) 0.6052(3) 0.0545(13) Uani 1 1 d . . . . .
H12A H 0.315127 0.385471 0.643718 0.065 Uiso 1 1 calc R U . . .
H12B H 0.327256 0.327279 0.636441 0.065 Uiso 1 1 calc R U . . .
C22 C 0.2516(2) 0.41371(16) 0.2318(3) 0.0408(9) Uani 1 1 d . . . . .
C23 C 0.2339(3) 0.47267(19) 0.1180(3) 0.0599(14) Uani 1 1 d . . . . .
H23A H 0.215299 0.493550 0.156737 0.072 Uiso 1 1 calc R U . . .
H23B H 0.206552 0.473526 0.061675 0.072 Uiso 1 1 calc R U . . .
C18 C 0.1301(2) 0.3868(2) 0.3952(4) 0.0581(13) Uani 1 1 d . . . . .
C17 C 0.1538(2) 0.3635(2) 0.4800(3) 0.0547(12) Uani 1 1 d . . . . .
C25 C 0.2284(3) 0.38341(19) 0.0874(3) 0.0541(13) Uani 1 1 d . . . . .
C20 C 0.3003(3) 0.31737(17) 0.3949(3) 0.0543(12) Uani 1 1 d . . . . .
H20A H 0.311739 0.288442 0.363500 0.065 Uiso 1 1 calc R U . . .
H20B H 0.257319 0.312882 0.400937 0.065 Uiso 1 1 calc R U . . .
C14 C 0.2083(3) 0.3196(2) 0.6269(4) 0.0679(16) Uani 1 1 d . . . . .
H14 H 0.228359 0.303656 0.677339 0.082 Uiso 1 1 calc R U . . .
C1 C 0.3666(3) 0.3695(2) 0.3249(4) 0.0642(14) Uani 1 1 d . . . . .
H1A H 0.364248 0.362484 0.263960 0.077 Uiso 1 1 calc R U . . .
H1B H 0.394685 0.344993 0.357502 0.077 Uiso 1 1 calc R U . . .
C10 C 0.4289(3) 0.4033(3) 0.4928(5) 0.091(2) Uani 1 1 d . . . . .
H10A H 0.467087 0.420970 0.517150 0.109 Uiso 1 1 calc R U . . .
H10B H 0.439866 0.373491 0.463122 0.109 Uiso 1 1 calc R U . . .
C11 C 0.3977(3) 0.3875(3) 0.5631(4) 0.0751(18) Uani 1 1 d . . . . .
H11A H 0.423472 0.362739 0.598819 0.090 Uiso 1 1 calc R U . . .
H11B H 0.393394 0.416586 0.599006 0.090 Uiso 1 1 calc R U . . .
C33 C 0.2761(3) 0.3673(2) 0.0554(4) 0.0637(14) Uani 1 1 d D . . . .
H33 H 0.315986 0.379451 0.076965 0.076 Uiso 1 1 calc DR U . . .
C19 C 0.3409(3) 0.31875(19) 0.4828(3) 0.0580(13) Uani 1 1 d . . . . .
H19A H 0.329920 0.290578 0.516310 0.070 Uiso 1 1 calc R U . . .
H19B H 0.383838 0.314086 0.476812 0.070 Uiso 1 1 calc R U . . .
C9A C 0.2187(7) 0.5459(4) 0.3730(8) 0.041(2) Uani 0.5 1 d . U P C 1
C2 C 0.3927(3) 0.4206(3) 0.3440(4) 0.0689(16) Uani 1 1 d . . . . .
H2A H 0.435719 0.420871 0.336624 0.083 Uiso 1 1 calc R U . . .
H2B H 0.369666 0.444520 0.303366 0.083 Uiso 1 1 calc R U . . .
C16 C 0.1192(3) 0.3367(2) 0.5255(4) 0.0748(17) Uani 1 1 d . . . . .
H16 H 0.076446 0.333114 0.505880 0.090 Uiso 1 1 calc R U . . .
N7A N 0.3132(2) 0.3167(4) -0.0528(5) 0.072(4) Uani 0.5 1 d DG U P D 1
H7A H 0.350504 0.327655 -0.034034 0.087 Uiso 0.5 1 calc R U P D 1
C31A C 0.3015(4) 0.2852(5) -0.1223(6) 0.079(4) Uani 0.5 1 d DG U P D 1
C30A C 0.2426(5) 0.2678(5) -0.1519(6) 0.067(4) Uani 0.5 1 d G U P D 1
H30A H 0.234557 0.246302 -0.199443 0.080 Uiso 0.5 1 calc R U P D 1
C29A C 0.1955(3) 0.2821(3) -0.1119(5) 0.064(4) Uani 0.5 1 d G U P D 1
C28 C 0.2072(2) 0.31359(19) -0.0423(3) 0.0631(13) Uani 1 1 d G U . . .
C32 C 0.2661(2) 0.33090(17) -0.0128(3) 0.0616(13) Uani 1 1 d DG U . . .
O3A O 0.1827(4) 0.5783(3) 0.3427(6) 0.064(2) Uani 0.5 1 d . U P C 1
C15 C 0.1477(4) 0.3149(2) 0.6005(4) 0.0791(18) Uani 1 1 d . . . . .
H15 H 0.124414 0.296646 0.633422 0.095 Uiso 1 1 calc R U . . .
C4A C 0.3848(3) 0.5204(3) 0.3976(6) 0.048(2) Uani 0.5 1 d G U P C 1
N4A N 0.3233(3) 0.5166(3) 0.4015(5) 0.040(2) Uani 0.5 1 d G U P C 1
C8A C 0.2825(3) 0.5528(3) 0.3642(5) 0.0397(19) Uani 0.5 1 d G U P C 1
C7A C 0.3032(4) 0.5927(3) 0.3230(6) 0.055(3) Uani 0.5 1 d G U P C 1
H7AA H 0.275266 0.617469 0.297484 0.066 Uiso 0.5 1 calc R U P C 1
C6A C 0.3646(4) 0.5965(3) 0.3190(5) 0.066(3) Uani 0.5 1 d G U P C 1
H6A H 0.378712 0.623789 0.290852 0.079 Uiso 0.5 1 calc R U P C 1
C5A C 0.4054(3) 0.5603(3) 0.3563(5) 0.060(3) Uani 0.5 1 d G U P C 1
H5A H 0.447418 0.562877 0.353644 0.072 Uiso 0.5 1 calc R U P C 1
C3A C 0.4220(6) 0.4807(6) 0.4426(11) 0.055(3) Uani 0.5 1 d . U P C 1
H3AA H 0.460464 0.477612 0.421250 0.066 Uiso 0.5 1 calc R U P C 1
H3AB H 0.432328 0.488573 0.503817 0.066 Uiso 0.5 1 calc R U P C 1
C27 C 0.1610(3) 0.3305(3) -0.0077(4) 0.0810(19) Uani 1 1 d . . . . .
H27 H 0.120855 0.318594 -0.028550 0.097 Uiso 1 1 calc R U . . .
C26 C 0.1704(3) 0.3650(2) 0.0577(4) 0.0729(16) Uani 1 1 d . . . . .
H26 H 0.137077 0.375858 0.081840 0.087 Uiso 1 1 calc R U . . .
O8A O 0.3436(8) 0.2743(8) -0.1615(11) 0.132(6) Uani 0.5 1 d D U P D 1
C34A C 0.1313(9) 0.2595(10) -0.1471(14) 0.091(6) Uani 0.5 1 d . U P D 1
H34A H 0.132762 0.240270 -0.198358 0.136 Uiso 0.5 1 calc R U P D 1
H34B H 0.101318 0.286252 -0.160828 0.136 Uiso 0.5 1 calc R U P D 1
H34C H 0.119373 0.237733 -0.104305 0.136 Uiso 0.5 1 calc R U P D 1
O1S O -0.0471(2) 0.3496(2) 0.3104(4) 0.1015(16) Uani 1 1 d . . . A 1
O3S O -0.0918(8) 0.4669(6) 0.2499(12) 0.087(5) Uani 0.4 1 d . . P A 1
O2S O 0.1014(5) 0.4434(5) 0.2217(7) 0.090(3) Uani 0.6 1 d D . P E 2
O4S O 0.0281(7) 0.4968(7) 0.3127(13) 0.195(9) Uani 0.5 1 d . . P A -1
O8S O 0.4428(3) 0.3608(3) 0.0856(6) 0.076(2) Uani 0.65 1 d D . P F 1
Cl1 Cl 0.1408(2) 0.2726(2) 0.3201(4) 0.0792(13) Uani 0.375 1 d . . P G 1
O11S O 0.5178(5) 0.3415(5) 0.2792(8) 0.151(5) Uani 0.65 1 d . . P H -1
O9S O 0.4288(5) 0.3424(5) -0.0069(8) 0.076(3) Uani 0.35 1 d . . P I 2
O12S O 0.500000 0.3742(4) 0.750000 0.144(5) Uani 0.9 2 d DS T P J 1
O7S O 0.4578(4) 0.4733(4) 0.1641(6) 0.096(3) Uani 0.6 1 d D . P K 1
O25S O 0.1359(4) 0.2923(4) 0.2732(8) 0.100(3) Uani 0.625 1 d . . P L 2
O5S O -0.0039(5) 0.4693(6) 0.1239(10) 0.085(5) Uani 0.375 1 d . . P A 1
O15S O 0.1025(7) 0.5365(7) 0.1335(13) 0.138(7) Uani 0.65(3) 1 d . U P M 3
O6S O 0.4660(5) 0.5267(4) 0.2078(9) 0.082(4) Uani 0.4 1 d . . P N -2
O8B O 0.3710(8) 0.2682(7) -0.1057(14) 0.152(7) Uani 0.5 1 d D U P D 2
C30B C 0.2606(12) 0.2616(8) -0.1385(14) 0.099(5) Uani 0.5 1 d . U P D 2
H30B H 0.259636 0.238958 -0.183892 0.119 Uiso 0.5 1 calc R U P D 2
C31B C 0.3181(9) 0.2798(7) -0.0928(12) 0.095(4) Uani 0.5 1 d D U P D 2
N7B N 0.3190(7) 0.3131(6) -0.0271(12) 0.101(4) Uani 0.5 1 d D U P D 2
H7B H 0.353865 0.322301 0.004711 0.121 Uiso 0.5 1 calc R U P D 2
C29B C 0.2094(12) 0.2762(7) -0.1178(13) 0.085(4) Uani 0.5 1 d . U P D 2
C34B C 0.1556(13) 0.2616(11) -0.1651(19) 0.134(9) Uani 0.5 1 d . U P D 2
H34D H 0.127043 0.253572 -0.127865 0.201 Uiso 0.5 1 calc R U P D 2
H34E H 0.161997 0.232192 -0.198078 0.201 Uiso 0.5 1 calc R U P D 2
H34F H 0.138705 0.288419 -0.203621 0.201 Uiso 0.5 1 calc R U P D 2
O2B O 0.1872(5) 0.4938(4) 0.4161(8) 0.060(3) Uani 0.5 1 d . U P C 2
O3B O 0.1461(7) 0.5602(5) 0.3488(10) 0.125(5) Uani 0.5 1 d . U P C 2
C9B C 0.1893(8) 0.5321(6) 0.3785(9) 0.069(3) Uani 0.5 1 d . U P C 2
C6B C 0.3199(11) 0.6029(6) 0.3201(12) 0.083(4) Uani 0.5 1 d . U P C 2
H6B H 0.327961 0.632197 0.291445 0.100 Uiso 0.5 1 calc R U P C 2
N4B N 0.2976(6) 0.5188(4) 0.4034(8) 0.055(3) Uani 0.5 1 d . U P C 2
C4B C 0.3559(8) 0.5280(5) 0.4009(8) 0.058(3) Uani 0.5 1 d . U P C 2
C7B C 0.2610(9) 0.5918(5) 0.3243(8) 0.080(3) Uani 0.5 1 d . U P C 2
H7BA H 0.228473 0.612617 0.298187 0.096 Uiso 0.5 1 calc R U P C 2
C5B C 0.3694(9) 0.5724(5) 0.3567(9) 0.080(3) Uani 0.5 1 d . U P C 2
H5B H 0.410075 0.580569 0.352509 0.096 Uiso 0.5 1 calc R U P C 2
C3B C 0.4018(8) 0.4961(6) 0.4472(12) 0.066(4) Uani 0.5 1 d . U P C 2
H3BA H 0.405122 0.502766 0.508418 0.079 Uiso 0.5 1 calc R U P C 2
H3BB H 0.441523 0.504766 0.432355 0.079 Uiso 0.5 1 calc R U P C 2
C8B C 0.2495(9) 0.5488(5) 0.3684(9) 0.062(3) Uani 0.5 1 d . U P C 2
O24S O 0.0355(6) 0.2591(4) 0.3763(8) 0.204(8) Uani 0.65 1 d . . P O 3
O10S O 0.5595(6) 0.4086(8) 0.3865(13) 0.159(7) Uani 0.45 1 d . . P P 2
Cl2 Cl 0.02091(17) 0.23622(15) 0.5923(4) 0.1606(18) Uani 0.75 1 d . . P Q 2
O14S O 0.4474(8) 0.3039(6) 0.7945(12) 0.116(5) Uani 0.4 1 d D . P R 2
O18S O -0.0192(10) 0.4414(9) 0.412(2) 0.186(13) Uani 0.4 1 d . . P S 2
O17S O 0.0878(10) 0.4743(8) 0.527(2) 0.194(13) Uani 0.45 1 d . . P T 1
O23S O -0.0305(9) 0.2749(9) 0.4303(17) 0.168(10) Uani 0.35 1 d . . P U 2
O16S O 0.1017(6) 0.5051(7) 0.4737(9) 0.131(6) Uani 0.55 1 d . . P V 2
O19S O -0.0259(9) 0.4083(7) 0.518(2) 0.284(14) Uani 0.6 1 d . . P W 1
O21S O 0.0071(8) 0.3381(8) 0.6623(16) 0.210(10) Uani 0.5 1 d . . P X 1
O13S O 0.4671(9) 0.3240(8) 0.8952(14) 0.106(6) Uani 0.3 1 d . . P Y 1
O20S O 0.1049(13) 0.3790(10) 0.7314(19) 0.187(14) Uani 0.3 1 d . . P Z 2
O22S O 0.000000 0.316(3) 0.750000 0.26(4) Uani 0.25 2 d S T P A 2
O26S O 0.000000 0.41951(2) 0.250000 0.06391(15) Uani 0.25 2 d S T P B 2
H7SA H 0.475(4) 0.499(3) 0.189(9) 0.096 Uiso 0.6 1 d D U P C 1
H7SB H 0.4203(13) 0.480(4) 0.159(8) 0.096 Uiso 0.6 1 d D U P D 1
H12C H 0.534(4) 0.3640(17) 0.741(14) 0.096 Uiso 0.45 1 d D U P E 1
H12D H 0.500000 0.4048(8) 0.750000 0.096 Uiso 0.9 2 d DS U P F 1
H14A H 0.409(2) 0.299(8) 0.781(10) 0.096 Uiso 0.4 1 d D U P G 2
H14B H 0.453(8) 0.310(10) 0.847(4) 0.096 Uiso 0.4 1 d D U P H 2
H8SA H 0.421(5) 0.343(4) 0.049(5) 0.096 Uiso 0.65 1 d D U P I 1
H8SB H 0.438(6) 0.353(4) 0.133(3) 0.096 Uiso 0.65 1 d D U P J 1
O9 O 0.1162(16) 0.5649(18) 0.178(2) 0.185(13) Uani 0.35(3) 1 d . U P M 4
H2SA H 0.117(11) 0.469(7) 0.203(15) 0.278 Uiso 0.6 1 d D U P K 2
H2SB H 0.126(10) 0.437(9) 0.268(10) 0.278 Uiso 0.6 1 d D U P L 2

loop_
_atom_site_aniso_label
_atom_site_aniso_U_11
_atom_site_aniso_U_22
_atom_site_aniso_U_33
_atom_site_aniso_U_23
_atom_site_aniso_U_13
_atom_site_aniso_U_12
Gd1 0.05023(13) 0.03486(12) 0.02360(10) -0.00332(7) 0.00018(8) 0.00528(9)
Gd2 0.0365(2) 0.0598(3) 0.0868(4) 0.000 -0.0095(2) 0.000
O1 0.0627(19) 0.0351(15) 0.0271(13) -0.0029(11) 0.0063(13) -0.0018(14)
O6 0.116(3) 0.0407(18) 0.0282(15) -0.0057(13) 0.0024(17) 0.0144(19)
O4 0.0413(18) 0.094(3) 0.0421(18) 0.0139(18) -0.0019(14) -0.0050(18)
O7 0.101(3) 0.056(2) 0.066(2) 0.0205(19) 0.023(2) 0.008(2)
N1 0.058(2) 0.0368(19) 0.0341(18) -0.0010(15) 0.0097(16) 0.0058(16)
N3 0.056(2) 0.045(2) 0.0367(19) -0.0001(16) -0.0057(16) 0.0058(18)
N5 0.057(2) 0.044(2) 0.0356(18) 0.0041(15) 0.0084(16) 0.0010(17)
O5 0.045(2) 0.077(3) 0.082(3) 0.009(2) 0.0028(18) -0.0043(18)
N6 0.107(4) 0.038(2) 0.0252(17) -0.0035(15) 0.005(2) -0.018(2)
O2A 0.049(5) 0.036(4) 0.031(3) -0.001(3) 0.003(3) 0.003(3)
N2 0.056(3) 0.084(3) 0.052(3) 0.004(2) -0.007(2) -0.020(2)
C13 0.083(4) 0.030(2) 0.036(2) -0.0012(17) 0.007(2) 0.005(2)
C24 0.101(4) 0.038(2) 0.027(2) -0.0010(18) 0.015(2) -0.009(3)
C21 0.077(3) 0.039(2) 0.0242(19) -0.0060(16) 0.0064(19) -0.007(2)
C12 0.084(4) 0.043(3) 0.029(2) 0.0031(18) -0.009(2) 0.007(2)
C22 0.057(3) 0.035(2) 0.0298(19) -0.0030(16) 0.0078(18) -0.0088(19)
C23 0.102(4) 0.044(3) 0.030(2) 0.0047(19) 0.001(2) -0.009(3)
C18 0.044(3) 0.066(3) 0.061(3) 0.002(3) 0.005(2) 0.001(2)
C17 0.056(3) 0.055(3) 0.055(3) 0.004(2) 0.017(2) 0.001(2)
C25 0.082(4) 0.049(3) 0.031(2) -0.0013(19) 0.008(2) -0.008(2)
C20 0.087(4) 0.034(2) 0.042(2) -0.0012(19) 0.011(2) 0.011(2)
C14 0.103(5) 0.045(3) 0.056(3) 0.015(2) 0.016(3) -0.006(3)
C1 0.059(3) 0.079(4) 0.060(3) 0.002(3) 0.023(3) 0.017(3)
C10 0.050(3) 0.130(7) 0.083(5) 0.024(4) -0.014(3) -0.015(4)
C11 0.060(3) 0.087(4) 0.063(3) 0.020(3) -0.026(3) -0.004(3)
C33 0.068(3) 0.053(3) 0.069(4) 0.016(3) 0.011(3) -0.009(3)
C19 0.075(4) 0.048(3) 0.048(3) 0.007(2) 0.007(2) 0.020(3)
C9A 0.055(5) 0.033(4) 0.032(5) -0.005(3) 0.003(5) 0.000(4)
C2 0.047(3) 0.100(5) 0.061(3) 0.003(3) 0.014(2) -0.010(3)
C16 0.066(4) 0.073(4) 0.091(5) 0.013(3) 0.027(3) -0.007(3)
N7A 0.078(6) 0.063(8) 0.082(8) 0.006(6) 0.030(5) 0.003(5)
C31A 0.123(8) 0.051(8) 0.080(8) 0.011(7) 0.056(7) 0.012(7)
C30A 0.138(9) 0.030(7) 0.037(5) 0.003(5) 0.028(6) 0.015(6)
C29A 0.093(8) 0.049(8) 0.048(6) 0.010(5) 0.007(5) 0.004(6)
C28 0.094(4) 0.050(3) 0.047(3) 0.011(2) 0.015(3) 0.004(3)
C32 0.096(4) 0.042(3) 0.054(3) 0.010(2) 0.034(3) 0.007(2)
O3A 0.064(5) 0.047(4) 0.076(5) 0.012(4) 0.001(4) 0.012(4)
C15 0.097(5) 0.067(4) 0.078(4) 0.025(3) 0.030(4) -0.007(4)
C4A 0.040(5) 0.058(6) 0.043(5) -0.014(4) 0.001(4) -0.015(4)
N4A 0.040(5) 0.043(5) 0.033(4) -0.010(3) 0.000(5) -0.008(4)
C8A 0.061(5) 0.032(4) 0.024(4) -0.008(3) 0.004(4) -0.005(4)
C7A 0.075(6) 0.052(7) 0.033(5) 0.004(5) 0.001(6) -0.018(6)
C6A 0.079(6) 0.079(7) 0.038(5) 0.007(5) 0.002(5) -0.025(5)
C5A 0.058(6) 0.074(7) 0.047(5) -0.008(4) 0.009(5) -0.028(5)
C3A 0.039(6) 0.064(8) 0.059(6) -0.014(6) 0.000(5) -0.006(5)
C27 0.072(4) 0.080(4) 0.083(4) -0.024(4) -0.007(3) -0.006(3)
C26 0.078(4) 0.071(4) 0.069(4) -0.012(3) 0.014(3) -0.007(3)
O8A 0.171(12) 0.119(11) 0.138(12) -0.013(11) 0.107(11) 0.006(10)
C34A 0.114(10) 0.091(12) 0.061(8) -0.044(9) 0.000(8) -0.031(9)
O1S 0.084(3) 0.101(4) 0.121(4) -0.002(3) 0.025(3) -0.008(3)
O3S 0.087(10) 0.060(9) 0.106(13) -0.010(8) -0.005(8) 0.000(7)
O2S 0.070(6) 0.104(9) 0.079(7) 0.027(6) -0.023(5) -0.013(6)
O4S 0.128(12) 0.210(17) 0.26(2) -0.160(16) 0.080(13) -0.073(12)
O8S 0.032(3) 0.064(4) 0.133(6) -0.022(4) 0.017(3) -0.020(3)
Cl1 0.081(3) 0.066(3) 0.089(3) -0.001(2) 0.013(3) -0.004(2)
O11S 0.089(8) 0.195(11) 0.168(14) 0.053(9) 0.025(7) -0.005(7)
O9S 0.065(7) 0.085(9) 0.074(8) -0.003(7) 0.002(6) -0.007(6)
O12S 0.185(11) 0.126(8) 0.092(8) 0.000 -0.050(9) 0.000
O7S 0.056(4) 0.133(8) 0.095(6) 0.004(6) 0.004(4) -0.009(5)
O25S 0.074(5) 0.079(6) 0.145(9) 0.005(6) 0.020(6) 0.001(4)
O5S 0.035(6) 0.100(11) 0.112(11) 0.069(9) -0.007(6) -0.004(6)
O15S 0.128(11) 0.162(14) 0.127(13) 0.018(10) 0.035(9) -0.002(9)
O6S 0.058(6) 0.061(6) 0.114(10) 0.015(6) -0.017(6) -0.003(5)
O8B 0.180(12) 0.097(10) 0.220(19) -0.014(14) 0.140(13) 0.029(10)
C30B 0.167(10) 0.041(7) 0.100(10) 0.037(7) 0.055(8) 0.030(8)
C31B 0.147(9) 0.046(7) 0.115(11) 0.024(7) 0.081(8) 0.029(7)
N7B 0.135(8) 0.057(7) 0.133(10) 0.025(6) 0.082(7) 0.031(6)
C29B 0.140(9) 0.038(7) 0.076(9) 0.004(6) 0.019(7) 0.021(7)
C34B 0.180(14) 0.069(12) 0.126(18) 0.002(11) -0.034(14) 0.007(13)
O2B 0.067(7) 0.058(6) 0.053(5) 0.000(4) 0.006(5) 0.023(5)
O3B 0.136(9) 0.090(9) 0.130(11) 0.017(7) -0.023(10) 0.057(8)
C9B 0.090(7) 0.058(7) 0.052(6) 0.000(5) -0.001(7) 0.017(6)
C6B 0.151(9) 0.053(7) 0.043(7) -0.001(5) 0.013(7) -0.029(7)
N4B 0.080(6) 0.043(5) 0.037(5) -0.003(4) -0.005(6) -0.014(5)
C4B 0.085(7) 0.053(6) 0.034(5) -0.006(4) 0.005(6) -0.024(6)
C7B 0.145(9) 0.051(6) 0.039(5) -0.001(4) 0.009(7) -0.009(7)
C5B 0.122(9) 0.067(7) 0.051(6) -0.007(5) 0.014(7) -0.047(6)
C3B 0.070(9) 0.067(9) 0.057(7) -0.002(6) 0.000(7) -0.032(6)
C8B 0.104(7) 0.039(5) 0.038(5) -0.002(4) 0.004(9) 0.002(7)
O24S 0.173(10) 0.164(10) 0.218(13) 0.135(10) -0.105(10) -0.116(9)
O10S 0.083(9) 0.188(17) 0.218(19) 0.092(15) 0.054(11) -0.006(10)
Cl2 0.108(2) 0.113(3) 0.263(6) 0.021(3) 0.043(3) -0.011(2)
O14S 0.126(12) 0.074(9) 0.145(14) -0.008(10) 0.020(10) -0.010(9)
O18S 0.100(15) 0.133(18) 0.28(3) -0.010(18) -0.083(17) -0.002(12)
O17S 0.122(16) 0.138(18) 0.30(4) -0.07(2) -0.016(19) 0.008(13)
O23S 0.095(13) 0.18(2) 0.25(3) 0.066(19) 0.076(15) -0.022(13)
O16S 0.072(7) 0.190(16) 0.119(10) -0.089(10) -0.006(6) 0.000(8)
O19S 0.177(17) 0.162(16) 0.53(5) -0.05(2) 0.12(2) 0.023(13)
O21S 0.132(13) 0.22(2) 0.31(3) 0.00(2) 0.131(17) 0.022(13)
O13S 0.096(13) 0.104(15) 0.120(16) 0.008(12) 0.031(12) 0.003(11)
O20S 0.21(3) 0.13(2) 0.18(2) -0.12(2) -0.07(2) 0.027(18)
O22S 0.031(17) 0.52(13) 0.21(6) 0.000 -0.02(2) 0.000
O26S 0.0365(2) 0.0598(3) 0.0868(4) 0.000 -0.0095(2) 0.000
O9 0.21(2) 0.19(3) 0.12(2) 0.014(19) -0.051(18) -0.04(2)

loop_
_atom_type_symbol
_atom_type_description
_atom_type_scat_dispersion_real
_atom_type_scat_dispersion_imag
_atom_type_scat_source
C C 0.0033 0.0016 'International Tables Vol C Tables 4.2.6.8 and 6.1.1.4'
H H 0.0000 0.0000 'International Tables Vol C Tables 4.2.6.8 and 6.1.1.4'
Cl Cl 0.1484 0.1585 'International Tables Vol C Tables 4.2.6.8 and 6.1.1.4'
Gd Gd -0.1653 3.9035 'International Tables Vol C Tables 4.2.6.8 and 6.1.1.4'
N N 0.0061 0.0033 'International Tables Vol C Tables 4.2.6.8 and 6.1.1.4'
O O 0.0106 0.0060 'International Tables Vol C Tables 4.2.6.8 and 6.1.1.4'

loop_
_geom_angle_atom_site_label_1
_geom_angle_atom_site_label_2
_geom_angle_atom_site_label_3
_geom_angle
_geom_angle_site_symmetry_1
_geom_angle_site_symmetry_3
_geom_angle_publ_flag
O1 Gd1 O4 69.57(11) . . ?
O1 Gd1 N1 64.03(11) . . ?
O1 Gd1 N3 130.26(11) . . ?
O1 Gd1 N5 127.36(11) . . ?
O1 Gd1 N2 84.39(13) . . ?
O1 Gd1 N4A 68.3(2) . . ?
O1 Gd1 O2B 80.6(3) . . ?
O1 Gd1 N4B 68.2(3) . . ?
O6 Gd1 O1 148.16(11) . . ?
O6 Gd1 O4 124.10(15) . . ?
O6 Gd1 N1 140.23(12) . . ?
O6 Gd1 N3 73.45(12) . . ?
O6 Gd1 N5 80.41(13) . . ?
O6 Gd1 O2A 80.1(3) . . ?
O6 Gd1 N2 89.55(16) . . ?
O6 Gd1 N4A 81.7(2) . . ?
O6 Gd1 O2B 82.6(3) . . ?
O6 Gd1 N4B 80.1(3) . . ?
O4 Gd1 N1 82.02(13) . . ?
O4 Gd1 N3 115.51(13) . . ?
O4 Gd1 N5 62.05(12) . . ?
O4 Gd1 N2 145.96(14) . . ?
O4 Gd1 N4A 124.54(19) . . ?
O4 Gd1 N4B 115.1(3) . . ?
N1 Gd1 N3 67.83(11) . . ?
N1 Gd1 N2 66.65(14) . . ?
N1 Gd1 N4A 109.2(2) . . ?
N3 Gd1 N2 65.50(14) . . ?
N5 Gd1 N1 89.18(12) . . ?
N5 Gd1 N3 61.99(13) . . ?
N5 Gd1 N2 127.27(14) . . ?
N5 Gd1 N4A 160.8(2) . . ?
O2A Gd1 O1 76.6(3) . . ?
O2A Gd1 O4 74.4(2) . . ?
O2A Gd1 N1 139.3(3) . . ?
O2A Gd1 N3 152.8(3) . . ?
O2A Gd1 N5 107.6(2) . . ?
O2A Gd1 N2 121.4(2) . . ?
O2A Gd1 N4A 62.1(3) . . ?
N4A Gd1 N3 118.97(18) . . ?
N4A Gd1 N2 59.40(19) . . ?
O2B Gd1 O4 61.8(3) . . ?
O2B Gd1 N1 136.7(3) . . ?
O2B Gd1 N3 147.9(3) . . ?
O2B Gd1 N5 93.6(3) . . ?
O2B Gd1 N2 136.5(3) . . ?
O2B Gd1 N4B 64.5(4) . . ?
N4B Gd1 N1 118.2(3) . . ?
N4B Gd1 N3 129.3(3) . . ?
N4B Gd1 N5 152.3(3) . . ?
N4B Gd1 N2 72.0(3) . . ?
O5 Gd2 O5 135.0(2) . 2 ?
O5 Gd2 O1S 74.01(17) . 2 ?
O5 Gd2 O1S 71.77(16) 2 2 ?
O5 Gd2 O1S 74.01(17) 2 . ?
O5 Gd2 O1S 71.77(16) . . ?
O1S Gd2 O1S 79.4(3) . 2 ?
O3S Gd2 O5 75.2(4) . 2 ?
O3S Gd2 O5 131.3(5) . . ?
O3S Gd2 O5 75.2(4) 2 . ?
O3S Gd2 O5 131.3(5) 2 2 ?
O3S Gd2 O1S 146.8(4) 2 . ?
O3S Gd2 O1S 88.7(4) . . ?
O3S Gd2 O1S 146.8(4) . 2 ?
O3S Gd2 O1S 88.7(4) 2 2 ?
O3S Gd2 O3S 116.1(7) . 2 ?
O3S Gd2 O5S 66.4(5) . 2 ?
O3S Gd2 O5S 79.3(6) . . ?
O3S Gd2 O5S 66.4(5) 2 . ?
O3S Gd2 O5S 79.3(6) 2 2 ?
O4S Gd2 O5 139.0(6) . 2 ?
O4S Gd2 O5 85.6(6) . . ?
O4S Gd2 O1S 127.8(6) . . ?
O4S Gd2 O1S 138.9(4) . 2 ?
O4S Gd2 O3S 51.2(6) . 2 ?
O4S Gd2 O3S 71.8(6) . . ?
O4S Gd2 O5S 35.3(6) . 2 ?
O4S Gd2 O5S 80.2(8) . . ?
O5S Gd2 O5 70.3(4) 2 . ?
O5S Gd2 O5 139.5(3) . . ?
O5S Gd2 O5 70.3(4) . 2 ?
O5S Gd2 O5 139.5(3) 2 2 ?
O5S Gd2 O1S 144.2(4) . . ?
O5S Gd2 O1S 92.4(5) 2 . ?
O5S Gd2 O1S 92.4(5) . 2 ?
O5S Gd2 O1S 144.2(4) 2 2 ?
O5S Gd2 O5S 112.6(10) 2 . ?
C22 O1 Gd1 120.5(3) . . ?
C24 O6 Gd1 143.9(3) 6_566 . ?
C18 O4 Gd1 125.5(3) . . ?
C21 N1 Gd1 105.1(3) . . ?
C20 N1 Gd1 104.9(3) . . ?
C20 N1 C21 109.6(4) . . ?
C20 N1 C1 112.6(4) . . ?
C1 N1 Gd1 114.7(3) . . ?
C1 N1 C21 109.5(4) . . ?
C12 N3 Gd1 108.3(3) . . ?
C12 N3 C11 107.1(4) . . ?
C12 N3 C19 110.9(4) . . ?
C11 N3 Gd1 107.4(3) . . ?
C11 N3 C19 111.4(5) . . ?
C19 N3 Gd1 111.5(3) . . ?
C13 N5 Gd1 121.5(3) . . ?
C17 N5 Gd1 119.1(3) . . ?
C17 N5 C13 118.9(4) . . ?
C18 O5 Gd2 140.5(4) . . ?
C22 N6 C23 118.9(4) . . ?
C22 N6 C25 124.3(4) . . ?
C25 N6 C23 116.7(4) . . ?
C9A O2A Gd1 128.1(9) . . ?
C10 N2 Gd1 115.6(4) . . ?
C10 N2 C3B 115.0(7) . . ?
C2 N2 Gd1 103.5(3) . . ?
C2 N2 C10 110.1(6) . . ?
C2 N2 C3B 113.2(8) . . ?
C3A N2 Gd1 120.1(6) . . ?
C3A N2 C10 101.9(7) . . ?
C3A N2 C2 105.1(8) . . ?
C3B N2 Gd1 98.4(6) . . ?
N5 C13 C12 115.2(4) . . ?
N5 C13 C14 121.6(5) . . ?
C14 C13 C12 123.2(5) . . ?
O6 C24 C23 113.6(5) 6_565 . ?
O7 C24 O6 126.4(6) . 6_565 ?
O7 C24 C23 120.0(4) . . ?
N1 C21 H21A 110.3 . . ?
N1 C21 H21B 110.3 . . ?
N1 C21 C22 107.0(3) . . ?
H21A C21 H21B 108.6 . . ?
C22 C21 H21A 110.3 . . ?
C22 C21 H21B 110.3 . . ?
N3 C12 C13 111.9(4) . . ?
N3 C12 H12A 109.2 . . ?
N3 C12 H12B 109.2 . . ?
C13 C12 H12A 109.2 . . ?
C13 C12 H12B 109.2 . . ?
H12A C12 H12B 107.9 . . ?
O1 C22 N6 120.9(4) . . ?
O1 C22 C21 119.2(4) . . ?
N6 C22 C21 119.9(4) . . ?
N6 C23 C24 113.9(5) . . ?
N6 C23 H23A 108.8 . . ?
N6 C23 H23B 108.8 . . ?
C24 C23 H23A 108.8 . . ?
C24 C23 H23B 108.8 . . ?
H23A C23 H23B 107.7 . . ?
O4 C18 C17 115.4(4) . . ?
O5 C18 O4 125.3(5) . . ?
O5 C18 C17 119.3(5) . . ?
N5 C17 C18 113.6(4) . . ?
N5 C17 C16 121.6(5) . . ?
C16 C17 C18 124.7(5) . . ?
C33 C25 N6 119.0(5) . . ?
C33 C25 C26 120.6(5) . . ?
C26 C25 N6 120.3(5) . . ?
N1 C20 H20A 109.0 . . ?
N1 C20 H20B 109.0 . . ?
N1 C20 C19 112.9(4) . . ?
H20A C20 H20B 107.8 . . ?
C19 C20 H20A 109.0 . . ?
C19 C20 H20B 109.0 . . ?
C13 C14 H14 120.5 . . ?
C15 C14 C13 119.1(5) . . ?
C15 C14 H14 120.5 . . ?
N1 C1 H1A 108.8 . . ?
N1 C1 H1B 108.8 . . ?
N1 C1 C2 113.9(4) . . ?
H1A C1 H1B 107.7 . . ?
C2 C1 H1A 108.8 . . ?
C2 C1 H1B 108.8 . . ?
N2 C10 H10A 109.1 . . ?
N2 C10 H10B 109.1 . . ?
N2 C10 C11 112.4(6) . . ?
H10A C10 H10B 107.9 . . ?
C11 C10 H10A 109.1 . . ?
C11 C10 H10B 109.1 . . ?
N3 C11 C10 112.2(5) . . ?
N3 C11 H11A 109.2 . . ?
N3 C11 H11B 109.2 . . ?
C10 C11 H11A 109.2 . . ?
C10 C11 H11B 109.2 . . ?
H11A C11 H11B 107.9 . . ?
C25 C33 H33 120.3 . . ?
C25 C33 C32 119.4(5) . . ?
C32 C33 H33 120.3 . . ?
N3 C19 C20 114.3(4) . . ?
N3 C19 H19A 108.7 . . ?
N3 C19 H19B 108.7 . . ?
C20 C19 H19A 108.7 . . ?
C20 C19 H19B 108.7 . . ?
H19A C19 H19B 107.6 . . ?
O2A C9A C8A 113.9(10) . . ?
O3A C9A O2A 129.7(15) . . ?
O3A C9A C8A 116.4(11) . . ?
N2 C2 C1 111.6(5) . . ?
N2 C2 H2A 109.3 . . ?
N2 C2 H2B 109.3 . . ?
C1 C2 H2A 109.3 . . ?
C1 C2 H2B 109.3 . . ?
H2A C2 H2B 108.0 . . ?
C17 C16 H16 120.7 . . ?
C17 C16 C15 118.6(6) . . ?
C15 C16 H16 120.7 . . ?
C31A N7A H7A 120.0 . . ?
C31A N7A C32 120.0 . . ?
C32 N7A H7A 120.0 . . ?
N7A C31A C30A 120.0 . . ?
O8A C31A N7A 120.0(11) . . ?
O8A C31A C30A 119.9(11) . . ?
C31A C30A H30A 120.0 . . ?
C31A C30A C29A 120.0 . . ?
C29A C30A H30A 120.0 . . ?
C30A C29A C28 120.0 . . ?
C30A C29A C34A 116.7(9) . . ?
C28 C29A C34A 123.3(9) . . ?
C32 C28 C29A 120.0 . . ?
C32 C28 C29B 107.9(11) . . ?
C27 C28 C29A 120.1(5) . . ?
C27 C28 C32 119.7(5) . . ?
C27 C28 C29B 132.3(11) . . ?
N7A C32 C33 121.0(4) . . ?
C28 C32 C33 118.8(4) . . ?
C28 C32 N7A 120.0 . . ?
N7B C32 C33 111.1(10) . . ?
N7B C32 C28 129.0(10) . . ?
C14 C15 C16 120.2(6) . . ?
C14 C15 H15 119.9 . . ?
C16 C15 H15 119.9 . . ?
N4A C4A C5A 120.0 . . ?
N4A C4A C3A 113.3(8) . . ?
C5A C4A C3A 126.6(8) . . ?
C4A N4A Gd1 123.9(4) . . ?
C4A N4A C8A 120.0 . . ?
C8A N4A Gd1 113.6(3) . . ?
N4A C8A C9A 115.9(6) . . ?
N4A C8A C7A 120.0 . . ?
C7A C8A C9A 124.1(6) . . ?
C8A C7A H7AA 120.0 . . ?
C6A C7A C8A 120.0 . . ?
C6A C7A H7AA 120.0 . . ?
C7A C6A H6A 120.0 . . ?
C7A C6A C5A 120.0 . . ?
C5A C6A H6A 120.0 . . ?
C4A C5A H5A 120.0 . . ?
C6A C5A C4A 120.0 . . ?
C6A C5A H5A 120.0 . . ?
N2 C3A C4A 109.9(10) . . ?
N2 C3A H3AA 109.7 . . ?
N2 C3A H3AB 109.7 . . ?
C4A C3A H3AA 109.7 . . ?
C4A C3A H3AB 109.7 . . ?
H3AA C3A H3AB 108.2 . . ?
C28 C27 H27 119.1 . . ?
C28 C27 C26 121.7(6) . . ?
C26 C27 H27 119.1 . . ?
C25 C26 C27 119.8(6) . . ?
C25 C26 H26 120.1 . . ?
C27 C26 H26 120.1 . . ?
C29A C34A H34A 109.5 . . ?
C29A C34A H34B 109.5 . . ?
C29A C34A H34C 109.5 . . ?
H34A C34A H34B 109.5 . . ?
H34A C34A H34C 109.5 . . ?
H34B C34A H34C 109.5 . . ?
H2SA O2S H2SB 104(3) . . ?
H8SA O8S H8SB 109(4) . . ?
H12C O12S H12C 142(7) . 2_656 ?
H12C O12S H12D 109(4) . . ?
H12D O12S H12C 109(4) . 2_656 ?
H7SA O7S H7SB 103(3) . . ?
C31B C30B H30B 119.8 . . ?
C29B C30B H30B 119.8 . . ?
C29B C30B C31B 120.3(18) . . ?
O8B C31B C30B 126.7(18) . . ?
O8B C31B N7B 113.8(18) . . ?
N7B C31B C30B 119.5(15) . . ?
C32 N7B C31B 118.8(15) . . ?
C32 N7B H7B 120.6 . . ?
C31B N7B H7B 120.6 . . ?
C30B C29B C28 122.9(18) . . ?
C30B C29B C34B 120(2) . . ?
C34B C29B C28 117(2) . . ?
C29B C34B H34D 109.5 . . ?
C29B C34B H34E 109.5 . . ?
C29B C34B H34F 109.5 . . ?
H34D C34B H34E 109.5 . . ?
H34D C34B H34F 109.5 . . ?
H34E C34B H34F 109.5 . . ?
C9B O2B Gd1 121.5(11) . . ?
O2B C9B O3B 127.8(19) . . ?
O2B C9B C8B 116.6(14) . . ?
O3B C9B C8B 115.6(17) . . ?
C7B C6B H6B 118.8 . . ?
C7B C6B C5B 122.4(15) . . ?
C5B C6B H6B 118.8 . . ?
C4B N4B Gd1 117.5(9) . . ?
C4B N4B C8B 124.6(13) . . ?
C8B N4B Gd1 115.4(10) . . ?
N4B C4B C5B 117.7(14) . . ?
N4B C4B C3B 118.4(12) . . ?
C3B C4B C5B 123.7(15) . . ?
C6B C7B H7BA 120.7 . . ?
C6B C7B C8B 118.5(16) . . ?
C8B C7B H7BA 120.7 . . ?
C6B C5B C4B 117.7(15) . . ?
C6B C5B H5B 121.2 . . ?
C4B C5B H5B 121.2 . . ?
N2 C3B H3BA 108.4 . . ?
N2 C3B H3BB 108.4 . . ?
C4B C3B N2 115.5(12) . . ?
C4B C3B H3BA 108.4 . . ?
C4B C3B H3BB 108.4 . . ?
H3BA C3B H3BB 107.5 . . ?
N4B C8B C9B 116.0(12) . . ?
N4B C8B C7B 119.1(17) . . ?
C7B C8B C9B 124.9(16) . . ?
H14A O14S H14B 104(3) . . ?

loop_
_geom_bond_atom_site_label_1
_geom_bond_atom_site_label_2
_geom_bond_distance
_geom_bond_site_symmetry_2
_geom_bond_publ_flag
Gd1 O1 2.426(3) . ?
Gd1 O6 2.275(3) . ?
Gd1 O4 2.439(3) . ?
Gd1 N1 2.591(4) . ?
Gd1 N3 2.665(4) . ?
Gd1 N5 2.565(4) . ?
Gd1 O2A 2.386(11) . ?
Gd1 N2 2.679(5) . ?
Gd1 N4A 2.620(6) . ?
Gd1 O2B 2.439(11) . ?
Gd1 N4B 2.440(11) . ?
Gd2 O5 2.424(4) 2 ?
Gd2 O5 2.424(4) . ?
Gd2 O1S 2.450(5) 2 ?
Gd2 O1S 2.450(5) . ?
Gd2 O3S 2.416(19) . ?
Gd2 O3S 2.416(19) 2 ?
Gd2 O4S 2.349(14) . ?
Gd2 O5S 2.422(11) . ?
Gd2 O5S 2.422(11) 2 ?
O1 C22 1.243(5) . ?
O6 C24 1.271(6) 6_566 ?
O4 C18 1.258(6) . ?
O7 C24 1.213(7) . ?
N1 C21 1.487(5) . ?
N1 C20 1.480(6) . ?
N1 C1 1.486(7) . ?
N3 C12 1.483(7) . ?
N3 C11 1.488(7) . ?
N3 C19 1.499(6) . ?
N5 C13 1.344(6) . ?
N5 C17 1.341(6) . ?
O5 C18 1.240(6) . ?
N6 C22 1.321(5) . ?
N6 C23 1.465(6) . ?
N6 C25 1.419(6) . ?
O2A C9A 1.258(15) . ?
N2 C10 1.480(8) . ?
N2 C2 1.471(8) . ?
N2 C3A 1.393(17) . ?
N2 C3B 1.654(17) . ?
C13 C12 1.489(8) . ?
C13 C14 1.377(7) . ?
C24 C23 1.520(8) . ?
C21 H21A 0.9900 . ?
C21 H21B 0.9900 . ?
C21 C22 1.506(6) . ?
C12 H12A 0.9900 . ?
C12 H12B 0.9900 . ?
C23 H23A 0.9900 . ?
C23 H23B 0.9900 . ?
C18 C17 1.503(7) . ?
C17 C16 1.370(8) . ?
C25 C33 1.343(8) . ?
C25 C26 1.385(8) . ?
C20 H20A 0.9900 . ?
C20 H20B 0.9900 . ?
C20 C19 1.526(7) . ?
C14 H14 0.9500 . ?
C14 C15 1.345(9) . ?
C1 H1A 0.9900 . ?
C1 H1B 0.9900 . ?
C1 C2 1.504(9) . ?
C10 H10A 0.9900 . ?
C10 H10B 0.9900 . ?
C10 C11 1.500(9) . ?
C11 H11A 0.9900 . ?
C11 H11B 0.9900 . ?
C33 H33 0.9500 . ?
C33 C32 1.456(7) . ?
C19 H19A 0.9900 . ?
C19 H19B 0.9900 . ?
C9A O3A 1.223(14) . ?
C9A C8A 1.472(15) . ?
C2 H2A 0.9900 . ?
C2 H2B 0.9900 . ?
C16 H16 0.9500 . ?
C16 C15 1.382(9) . ?
N7A H7A 0.8800 . ?
N7A C31A 1.3900 . ?
N7A C32 1.3900 . ?
C31A C30A 1.3900 . ?
C31A O8A 1.265(12) . ?
C30A H30A 0.9500 . ?
C30A C29A 1.3900 . ?
C29A C28 1.3900 . ?
C29A C34A 1.560(17) . ?
C28 C32 1.3900 . ?
C28 C27 1.345(8) . ?
C28 C29B 1.59(2) . ?
C32 N7B 1.338(13) . ?
C15 H15 0.9500 . ?
C4A N4A 1.3900 . ?
C4A C5A 1.3900 . ?
C4A C3A 1.460(15) . ?
N4A C8A 1.3900 . ?
C8A C7A 1.3900 . ?
C7A H7AA 0.9500 . ?
C7A C6A 1.3900 . ?
C6A H6A 0.9500 . ?
C6A C5A 1.3900 . ?
C5A H5A 0.9500 . ?
C3A H3AA 0.9900 . ?
C3A H3AB 0.9900 . ?
C27 H27 0.9500 . ?
C27 C26 1.389(8) . ?
C26 H26 0.9500 . ?
C34A H34A 0.9800 . ?
C34A H34B 0.9800 . ?
C34A H34C 0.9800 . ?
O2S H2SA 0.85(2) . ?
O2S H2SB 0.85(2) . ?
O8S H8SA 0.84(2) . ?
O8S H8SB 0.83(2) . ?
O12S H12C 0.84(2) . ?
O12S H12C 0.84(2) 2_656 ?
O12S H12D 0.83(2) . ?
O7S H7SA 0.86(2) . ?
O7S H7SB 0.84(2) . ?
O8B C31B 1.278(15) . ?
C30B H30B 0.9500 . ?
C30B C31B 1.44(3) . ?
C30B C29B 1.31(3) . ?
C31B N7B 1.385(15) . ?
N7B H7B 0.8800 . ?
C29B C34B 1.35(3) . ?
C34B H34D 0.9800 . ?
C34B H34E 0.9800 . ?
C34B H34F 0.9800 . ?
O2B C9B 1.204(19) . ?
O3B C9B 1.245(18) . ?
C9B C8B 1.46(2) . ?
C6B H6B 0.9500 . ?
C6B C7B 1.36(2) . ?
C6B C5B 1.41(2) . ?
N4B C4B 1.334(18) . ?
N4B C8B 1.376(19) . ?
C4B C5B 1.453(18) . ?
C4B C3B 1.43(2) . ?
C7B H7BA 0.9500 . ?
C7B C8B 1.409(19) . ?
C5B H5B 0.9500 . ?
C3B H3BA 0.9900 . ?
C3B H3BB 0.9900 . ?
O14S H14A 0.84(2) . ?
O14S H14B 0.84(2) . ?

loop_
_geom_torsion_atom_site_label_1
_geom_torsion_atom_site_label_2
_geom_torsion_atom_site_label_3
_geom_torsion_atom_site_label_4
_geom_torsion
_geom_torsion_site_symmetry_1
_geom_torsion_site_symmetry_2
_geom_torsion_site_symmetry_3
_geom_torsion_site_symmetry_4
_geom_torsion_publ_flag
Gd1 O1 C22 N6 172.2(4) . . . . ?
Gd1 O1 C22 C21 -6.5(6) . . . . ?
Gd1 O4 C18 O5 159.4(5) . . . . ?
Gd1 O4 C18 C17 -20.0(7) . . . . ?
Gd1 N1 C21 C22 50.1(4) . . . . ?
Gd1 N1 C20 C19 -60.3(5) . . . . ?
Gd1 N1 C1 C2 -11.5(6) . . . . ?
Gd1 N3 C12 C13 48.9(4) . . . . ?
Gd1 N3 C11 C10 -58.0(6) . . . . ?
Gd1 N3 C19 C20 -8.3(6) . . . . ?
Gd1 N5 C13 C12 -9.3(5) . . . . ?
Gd1 N5 C13 C14 169.8(4) . . . . ?
Gd1 N5 C17 C18 12.9(6) . . . . ?
Gd1 N5 C17 C16 -168.5(5) . . . . ?
Gd1 O2A C9A O3A 159.3(11) . . . . ?
Gd1 O2A C9A C8A -22.2(16) . . . . ?
Gd1 N2 C10 C11 -18.3(8) . . . . ?
Gd1 N2 C2 C1 -60.1(5) . . . . ?
Gd1 N2 C3A C4A -40.5(14) . . . . ?
Gd1 N2 C3B C4B -42.7(14) . . . . ?
Gd1 N4A C8A C9A 18.4(9) . . . . ?
Gd1 N4A C8A C7A -162.6(5) . . . . ?
Gd1 O2B C9B O3B 162.5(14) . . . . ?
Gd1 O2B C9B C8B -19.4(19) . . . . ?
Gd1 N4B C4B C5B 160.0(9) . . . . ?
Gd1 N4B C4B C3B -24.8(17) . . . . ?
Gd1 N4B C8B C9B 18.7(17) . . . . ?
Gd1 N4B C8B C7B -159.8(10) . . . . ?
Gd2 O5 C18 O4 -9.5(11) . . . . ?
Gd2 O5 C18 C17 169.9(4) . . . . ?
O6 C24 C23 N6 166.4(4) 6_565 . . . ?
O4 C18 C17 N5 3.2(7) . . . . ?
O4 C18 C17 C16 -175.4(6) . . . . ?
O7 C24 C23 N6 -14.7(6) . . . . ?
N1 C21 C22 O1 -32.8(6) . . . . ?
N1 C21 C22 N6 148.5(5) . . . . ?
N1 C20 C19 N3 47.7(6) . . . . ?
N1 C1 C2 N2 51.0(7) . . . . ?
N5 C13 C12 N3 -28.5(6) . . . . ?
N5 C13 C14 C15 -0.9(9) . . . . ?
N5 C17 C16 C15 -2.1(9) . . . . ?
O5 C18 C17 N5 -176.3(5) . . . . ?
O5 C18 C17 C16 5.1(9) . . . . ?
N6 C25 C33 C32 -175.3(4) . . . . ?
N6 C25 C26 C27 174.8(6) . . . . ?
O2A C9A C8A N4A -0.9(15) . . . . ?
O2A C9A C8A C7A -179.9(8) . . . . ?
N2 C10 C11 N3 52.3(8) . . . . ?
C13 N5 C17 C18 -175.0(4) . . . . ?
C13 N5 C17 C16 3.6(8) . . . . ?
C13 C14 C15 C16 2.4(10) . . . . ?
C21 N1 C20 C19 -172.8(4) . . . . ?
C21 N1 C1 C2 106.4(5) . . . . ?
C12 N3 C11 C10 -174.3(6) . . . . ?
C12 N3 C19 C20 112.5(5) . . . . ?
C12 C13 C14 C15 178.1(6) . . . . ?
C22 N6 C23 C24 83.6(6) . . . . ?
C22 N6 C25 C33 -91.0(7) . . . . ?
C22 N6 C25 C26 92.2(7) . . . . ?
C23 N6 C22 O1 4.0(8) . . . . ?
C23 N6 C22 C21 -177.4(5) . . . . ?
C23 N6 C25 C33 86.6(7) . . . . ?
C23 N6 C25 C26 -90.2(7) . . . . ?
C18 C17 C16 C15 176.4(6) . . . . ?
C17 N5 C13 C12 178.8(4) . . . . ?
C17 N5 C13 C14 -2.1(7) . . . . ?
C17 C16 C15 C14 -1.0(11) . . . . ?
C25 N6 C22 O1 -178.5(5) . . . . ?
C25 N6 C22 C21 0.1(8) . . . . ?
C25 N6 C23 C24 -94.1(6) . . . . ?
C25 C33 C32 N7A 174.1(5) . . . . ?
C25 C33 C32 C28 -0.5(7) . . . . ?
C25 C33 C32 N7B -169.7(10) . . . . ?
C20 N1 C21 C22 162.4(4) . . . . ?
C20 N1 C1 C2 -131.5(5) . . . . ?
C14 C13 C12 N3 152.5(5) . . . . ?
C1 N1 C21 C22 -73.6(5) . . . . ?
C1 N1 C20 C19 65.1(5) . . . . ?
C10 N2 C2 C1 64.1(6) . . . . ?
C10 N2 C3A C4A -169.7(9) . . . . ?
C10 N2 C3B C4B -166.1(11) . . . . ?
C11 N3 C12 C13 164.5(4) . . . . ?
C11 N3 C19 C20 -128.3(5) . . . . ?
C33 C25 C26 C27 -1.9(9) . . . . ?
C33 C32 N7B C31B -176.9(12) . . . . ?
C19 N3 C12 C13 -73.7(5) . . . . ?
C19 N3 C11 C10 64.3(7) . . . . ?
C9A C8A C7A C6A 179.0(11) . . . . ?
C2 N2 C10 C11 -135.2(6) . . . . ?
C2 N2 C3A C4A 75.4(11) . . . . ?
C2 N2 C3B C4B 66.1(15) . . . . ?
N7A C31A C30A C29A 0.0 . . . . ?
C31A N7A C32 C33 -174.5(6) . . . . ?
C31A N7A C32 C28 0.0 . . . . ?
C31A C30A C29A C28 0.0 . . . . ?
C31A C30A C29A C34A -177.9(14) . . . . ?
C30A C29A C28 C32 0.0 . . . . ?
C30A C29A C28 C27 174.7(7) . . . . ?
C29A C28 C32 C33 174.6(6) . . . . ?
C29A C28 C32 N7A 0.0 . . . . ?
C29A C28 C27 C26 -175.0(7) . . . . ?
C28 C32 N7B C31B 15(2) . . . . ?
C28 C27 C26 C25 1.3(11) . . . . ?
C32 N7A C31A C30A 0.0 . . . . ?
C32 N7A C31A O8A 176.2(16) . . . . ?
C32 C28 C27 C26 -0.3(10) . . . . ?
C32 C28 C29B C30B 6.9(19) . . . . ?
C32 C28 C29B C34B -168.9(18) . . . . ?
O3A C9A C8A N4A 177.8(9) . . . . ?
O3A C9A C8A C7A -1.2(17) . . . . ?
C4A N4A C8A C9A -179.0(10) . . . . ?
C4A N4A C8A C7A 0.0 . . . . ?
N4A C4A C5A C6A 0.0 . . . . ?
N4A C4A C3A N2 38.6(13) . . . . ?
N4A C8A C7A C6A 0.0 . . . . ?
C8A C7A C6A C5A 0.0 . . . . ?
C7A C6A C5A C4A 0.0 . . . . ?
C5A C4A N4A Gd1 160.7(6) . . . . ?
C5A C4A N4A C8A 0.0 . . . . ?
C5A C4A C3A N2 -143.9(9) . . . . ?
C3A N2 C10 C11 113.7(9) . . . . ?
C3A N2 C2 C1 173.1(7) . . . . ?
C3A C4A N4A Gd1 -21.7(9) . . . . ?
C3A C4A N4A C8A 177.6(10) . . . . ?
C3A C4A C5A C6A -177.3(11) . . . . ?
C27 C28 C32 C33 -0.1(8) . . . . ?
C27 C28 C32 N7A -174.7(7) . . . . ?
C27 C28 C32 N7B 166.9(12) . . . . ?
C27 C28 C29B C30B -175.1(12) . . . . ?
C27 C28 C29B C34B 9(3) . . . . ?
C26 C25 C33 C32 1.5(8) . . . . ?
O8A C31A C30A C29A -176.2(16) . . . . ?
C34A C29A C28 C32 177.8(15) . . . . ?
C34A C29A C28 C27 -7.5(16) . . . . ?
O8B C31B N7B C32 174.4(18) . . . . ?
C30B C31B N7B C32 -6(2) . . . . ?
C31B C30B C29B C28 0(2) . . . . ?
C31B C30B C29B C34B 175(2) . . . . ?
C29B C28 C32 C33 178.1(8) . . . . ?
C29B C28 C32 N7B -14.9(16) . . . . ?
C29B C28 C27 C26 -178.0(12) . . . . ?
C29B C30B C31B O8B 179(2) . . . . ?
C29B C30B C31B N7B 0(3) . . . . ?
O2B C9B C8B N4B 0(2) . . . . ?
O2B C9B C8B C7B 178.1(13) . . . . ?
O3B C9B C8B N4B 178.0(13) . . . . ?
O3B C9B C8B C7B -4(2) . . . . ?
C6B C7B C8B C9B 179.9(16) . . . . ?
C6B C7B C8B N4B -2(2) . . . . ?
N4B C4B C5B C6B 0.6(19) . . . . ?
N4B C4B C3B N2 50.1(19) . . . . ?
C4B N4B C8B C9B -179.6(14) . . . . ?
C4B N4B C8B C7B 2(2) . . . . ?
C7B C6B C5B C4B -1(2) . . . . ?
C5B C6B C7B C8B 1(3) . . . . ?
C5B C4B C3B N2 -135.0(13) . . . . ?
C3B N2 C10 C11 95.5(9) . . . . ?
C3B N2 C2 C1 -165.6(8) . . . . ?
C3B C4B C5B C6B -174.3(16) . . . . ?
C8B N4B C4B C5B -1(2) . . . . ?
C8B N4B C4B C3B 173.9(14) . . . . ?
